data_7700433
loop_
_publ_author_name
'Starobrat, Agnieszka'
'Jaro\'n, Tomasz'
'Grochala, Wojciech'

_publ_section_title
;
 Two new derivatives of scandium borohydride,
 MSc(BH<sub>4</sub>)<sub>4</sub>, M = Rb, Cs, prepared via a one-pot
 solvent-mediated method.
;
_journal_issue 31
_journal_name_full 'Dalton transactions (Cambridge, England : 2003)'
_journal_page_first 11829
_journal_page_last 11837
_journal_paper_doi 10.1039/c9dt01967g
_journal_volume 48
_journal_year 2019
_chemical_formula_sum 'Cl6 Rb3 Sc'
_chemical_formula_weight 514.1
_space_group_IT_number 225
_space_group_name_Hall '-F 4 2 3'
_space_group_name_H-M_alt 'F m -3 m'
_symmetry_cell_setting cubic
_symmetry_Int_Tables_number 225
_symmetry_space_group_name_Hall '-F 4 2 3'
_symmetry_space_group_name_H-M 'F m -3 m'
_audit_update_record
;
2019-05-07 deposited with the CCDC.    2019-07-02 downloaded from the CCDC.
;
_cell_angle_alpha 90
_cell_angle_beta 90
_cell_angle_gamma 90
_cell_formula_units_Z 4
_cell_length_a 10.6873(10)
_cell_length_b 10.6873(10)
_cell_length_c 10.6873(10)
_cell_measurement_temperature 293
_cell_volume 1220.7(2)
_diffrn_ambient_temperature 293
_diffrn_detector one-dimensional
_diffrn_detector_type LYNXEYE
_diffrn_measurement_device_type 'Bruker D8 Discover'
_diffrn_radiation_probe x-ray
_diffrn_radiation_type 'Cu K\a'
_diffrn_radiation_wavelength 1.54187
_exptl_absorpt_coefficient_mu 31.241
_exptl_crystal_density_diffrn 2.7973
_exptl_crystal_F_000 184
_pd_char_colour white
_pd_instr_location ' ?'
_pd_meas_2theta_range_inc 0.013
_pd_meas_2theta_range_max 89.997
_pd_meas_2theta_range_min 6.000
_pd_meas_number_of_points 6317
_pd_meas_scan_method cont
_pd_proc_2theta_range_inc 0.013
_pd_proc_2theta_range_max 89.997
_pd_proc_2theta_range_min 6
_pd_proc_ls_background_function '36 Legendre polynoms'
_pd_proc_ls_pref_orient_corr none
_pd_proc_ls_profile_function Pseudo-Voigt
_pd_proc_ls_prof_R_factor 0.0095
_pd_proc_ls_prof_wR_expected 0.2389
_pd_proc_ls_prof_wR_factor 0.0148
_pd_spec_mounting 'quartz capillary'
_pd_spec_mount_mode transmission
_pd_spec_shape cylinder
_refine_ls_goodness_of_fit_all 0.06
_refine_ls_number_constraints 1
_refine_ls_number_parameters 58
_refine_ls_number_restraints 0
_refine_ls_R_factor_all 0.0934
_refine_ls_R_factor_gt 0.0524
_refine_ls_shift/su_max 0.0319
_refine_ls_shift/su_mean 0.0041
_refine_ls_weighting_scheme sigma
_refine_ls_wR_factor_all 0.0632
_refine_ls_wR_factor_gt 0.0551
_cod_data_source_file c9dt01967g2.cif
_cod_data_source_block I_CCDC2
_cod_depositor_comments
;
The following automatic conversions were performed:

'_diffrn_radiation_probe' value 'X-ray' changed to 'x-ray' according
to
/home/data/users/saulius/crontab/automatic-downloads/rss-feeds/RSC/lib/dictionaries/cif_core.dic
dictionary named 'cif_core.dic' version 2.4.2 from 2011-04-26.

Automatic conversion script
Id: cif_fix_values 4973 2017-02-22 13:04:09Z antanas 

 Adding full bibliography for 7700431--7700434.cif.
;
_cod_original_formula_sum 'Cl6 Rb3 Sc1'
_cod_database_code 7700433

loop_
_space_group_symop_id
_space_group_symop_operation_xyz
1 x,y,z
2 -x,-y,z
3 -x,y,-z
4 x,-y,-z
5 z,x,y
6 z,-x,-y
7 -z,-x,y
8 -z,x,-y
9 y,z,x
10 -y,z,-x
11 y,-z,-x
12 -y,-z,x
13 y,x,-z
14 -y,-x,-z
15 y,-x,z
16 -y,x,z
17 x,z,-y
18 -x,z,y
19 -x,-z,-y
20 x,-z,y
21 z,y,-x
22 z,-y,x
23 -z,y,x
24 -z,-y,-x
25 -x,-y,-z
26 x,y,-z
27 x,-y,z
28 -x,y,z
29 -z,-x,-y
30 -z,x,y
31 z,x,-y
32 z,-x,y
33 -y,-z,-x
34 y,-z,x
35 -y,z,x
36 y,z,-x
37 -y,-x,z
38 y,x,z
39 -y,x,-z
40 y,-x,-z
41 -x,-z,y
42 x,-z,-y
43 x,z,y
44 -x,z,-y
45 -z,-y,x
46 -z,y,-x
47 z,-y,-x
48 z,y,x
49 x,y+1/2,z+1/2
50 -x,-y+1/2,z+1/2
51 -x,y+1/2,-z+1/2
52 x,-y+1/2,-z+1/2
53 z,x+1/2,y+1/2
54 z,-x+1/2,-y+1/2
55 -z,-x+1/2,y+1/2
56 -z,x+1/2,-y+1/2
57 y,z+1/2,x+1/2
58 -y,z+1/2,-x+1/2
59 y,-z+1/2,-x+1/2
60 -y,-z+1/2,x+1/2
61 y,x+1/2,-z+1/2
62 -y,-x+1/2,-z+1/2
63 y,-x+1/2,z+1/2
64 -y,x+1/2,z+1/2
65 x,z+1/2,-y+1/2
66 -x,z+1/2,y+1/2
67 -x,-z+1/2,-y+1/2
68 x,-z+1/2,y+1/2
69 z,y+1/2,-x+1/2
70 z,-y+1/2,x+1/2
71 -z,y+1/2,x+1/2
72 -z,-y+1/2,-x+1/2
73 -x,-y+1/2,-z+1/2
74 x,y+1/2,-z+1/2
75 x,-y+1/2,z+1/2
76 -x,y+1/2,z+1/2
77 -z,-x+1/2,-y+1/2
78 -z,x+1/2,y+1/2
79 z,x+1/2,-y+1/2
80 z,-x+1/2,y+1/2
81 -y,-z+1/2,-x+1/2
82 y,-z+1/2,x+1/2
83 -y,z+1/2,x+1/2
84 y,z+1/2,-x+1/2
85 -y,-x+1/2,z+1/2
86 y,x+1/2,z+1/2
87 -y,x+1/2,-z+1/2
88 y,-x+1/2,-z+1/2
89 -x,-z+1/2,y+1/2
90 x,-z+1/2,-y+1/2
91 x,z+1/2,y+1/2
92 -x,z+1/2,-y+1/2
93 -z,-y+1/2,x+1/2
94 -z,y+1/2,-x+1/2
95 z,-y+1/2,-x+1/2
96 z,y+1/2,x+1/2
97 x+1/2,y,z+1/2
98 -x+1/2,-y,z+1/2
99 -x+1/2,y,-z+1/2
100 x+1/2,-y,-z+1/2
101 z+1/2,x,y+1/2
102 z+1/2,-x,-y+1/2
103 -z+1/2,-x,y+1/2
104 -z+1/2,x,-y+1/2
105 y+1/2,z,x+1/2
106 -y+1/2,z,-x+1/2
107 y+1/2,-z,-x+1/2
108 -y+1/2,-z,x+1/2
109 y+1/2,x,-z+1/2
110 -y+1/2,-x,-z+1/2
111 y+1/2,-x,z+1/2
112 -y+1/2,x,z+1/2
113 x+1/2,z,-y+1/2
114 -x+1/2,z,y+1/2
115 -x+1/2,-z,-y+1/2
116 x+1/2,-z,y+1/2
117 z+1/2,y,-x+1/2
118 z+1/2,-y,x+1/2
119 -z+1/2,y,x+1/2
120 -z+1/2,-y,-x+1/2
121 -x+1/2,-y,-z+1/2
122 x+1/2,y,-z+1/2
123 x+1/2,-y,z+1/2
124 -x+1/2,y,z+1/2
125 -z+1/2,-x,-y+1/2
126 -z+1/2,x,y+1/2
127 z+1/2,x,-y+1/2
128 z+1/2,-x,y+1/2
129 -y+1/2,-z,-x+1/2
130 y+1/2,-z,x+1/2
131 -y+1/2,z,x+1/2
132 y+1/2,z,-x+1/2
133 -y+1/2,-x,z+1/2
134 y+1/2,x,z+1/2
135 -y+1/2,x,-z+1/2
136 y+1/2,-x,-z+1/2
137 -x+1/2,-z,y+1/2
138 x+1/2,-z,-y+1/2
139 x+1/2,z,y+1/2
140 -x+1/2,z,-y+1/2
141 -z+1/2,-y,x+1/2
142 -z+1/2,y,-x+1/2
143 z+1/2,-y,-x+1/2
144 z+1/2,y,x+1/2
145 x+1/2,y+1/2,z
146 -x+1/2,-y+1/2,z
147 -x+1/2,y+1/2,-z
148 x+1/2,-y+1/2,-z
149 z+1/2,x+1/2,y
150 z+1/2,-x+1/2,-y
151 -z+1/2,-x+1/2,y
152 -z+1/2,x+1/2,-y
153 y+1/2,z+1/2,x
154 -y+1/2,z+1/2,-x
155 y+1/2,-z+1/2,-x
156 -y+1/2,-z+1/2,x
157 y+1/2,x+1/2,-z
158 -y+1/2,-x+1/2,-z
159 y+1/2,-x+1/2,z
160 -y+1/2,x+1/2,z
161 x+1/2,z+1/2,-y
162 -x+1/2,z+1/2,y
163 -x+1/2,-z+1/2,-y
164 x+1/2,-z+1/2,y
165 z+1/2,y+1/2,-x
166 z+1/2,-y+1/2,x
167 -z+1/2,y+1/2,x
168 -z+1/2,-y+1/2,-x
169 -x+1/2,-y+1/2,-z
170 x+1/2,y+1/2,-z
171 x+1/2,-y+1/2,z
172 -x+1/2,y+1/2,z
173 -z+1/2,-x+1/2,-y
174 -z+1/2,x+1/2,y
175 z+1/2,x+1/2,-y
176 z+1/2,-x+1/2,y
177 -y+1/2,-z+1/2,-x
178 y+1/2,-z+1/2,x
179 -y+1/2,z+1/2,x
180 y+1/2,z+1/2,-x
181 -y+1/2,-x+1/2,z
182 y+1/2,x+1/2,z
183 -y+1/2,x+1/2,-z
184 y+1/2,-x+1/2,-z
185 -x+1/2,-z+1/2,y
186 x+1/2,-z+1/2,-y
187 x+1/2,z+1/2,y
188 -x+1/2,z+1/2,-y
189 -z+1/2,-y+1/2,x
190 -z+1/2,y+1/2,-x
191 z+1/2,-y+1/2,-x
192 z+1/2,y+1/2,x

loop_
_atom_site_label
_atom_site_type_symbol
_atom_site_fract_x
_atom_site_fract_y
_atom_site_fract_z
_atom_site_adp_type
_atom_site_U_iso_or_equiv
_atom_site_site_symmetry_multiplicity
_atom_site_occupancy
_atom_site_calc_flag
Rb1 Rb 0.25 0.25 0.25 Uiso 0.217(5) 8 1 d
Rb2 Rb 0.5 0.5 0.5 Uiso 0.335(9) 4 1 d
Cl1 Cl 0.7701(19) 0 0 Uiso 0.271(5) 24 1 d
Sc1 Sc 0 0 0 Uiso 0.039(4) 4 1 d

loop_
_atom_type_symbol
_atom_type_scat_dispersion_real
_atom_type_scat_dispersion_imag
_atom_type_scat_source
Cl 0.3639 0.7018 'International Tables Vol C tables 4.2.6.8 and 6.1.1.1'
Rb -0.4688 1.6079 'International Tables Vol C tables 4.2.6.8 and 6.1.1.1'
Sc 0.3119 1.5331 'International Tables Vol C tables 4.2.6.8 and 6.1.1.1'

loop_
_geom_angle_atom_site_label_1
_geom_angle_atom_site_label_2
_geom_angle_atom_site_label_3
_geom_angle_site_symmetry_1
_geom_angle_site_symmetry_3
_geom_angle
Rb2 Rb1 Rb2 . 49_544 109.471(6)
Rb2 Rb1 Rb2 . 97_454 109.471(6)
Rb2 Rb1 Rb2 . 145_445 109.471(6)
Rb2 Rb1 Rb2 49_544 97_454 109.471(6)
Rb2 Rb1 Rb2 49_544 145_445 109.471(6)
Rb2 Rb1 Rb2 97_454 145_445 109.471(6)
Rb1 Rb2 Rb1 . 49_555 109.471(6)
Rb1 Rb2 Rb1 . 97_555 109.471(6)
Rb1 Rb2 Rb1 . 145_555 109.471(6)
Rb1 Rb2 Rb1 . 13_556 70.529(6)
Rb1 Rb2 Rb1 . 61_555 70.529(6)
Rb1 Rb2 Rb1 . 109_555 70.529(6)
Rb1 Rb2 Rb1 . 157_556 180
Rb1 Rb2 Cl1 . 49_555 125.264(3)
Rb1 Rb2 Cl1 . 50_655 54.736(3)
Rb1 Rb2 Cl1 . 101_555 125.264(3)
Rb1 Rb2 Cl1 . 102_565 54.736(3)
Rb1 Rb2 Cl1 . 153_555 125.264(3)
Rb1 Rb2 Cl1 . 154_556 54.736(3)
Rb1 Rb2 Rb1 49_555 97_555 109.471(6)
Rb1 Rb2 Rb1 49_555 145_555 109.471(6)
Rb1 Rb2 Rb1 49_555 13_556 70.529(6)
Rb1 Rb2 Rb1 49_555 61_555 70.529(6)
Rb1 Rb2 Rb1 49_555 109_555 180
Rb1 Rb2 Rb1 49_555 157_556 70.529(6)
Rb1 Rb2 Cl1 49_555 49_555 125.264(3)
Rb1 Rb2 Cl1 49_555 50_655 54.736(3)
Rb1 Rb2 Cl1 49_555 101_555 54.736(3)
Rb1 Rb2 Cl1 49_555 102_565 125.264(3)
Rb1 Rb2 Cl1 49_555 153_555 54.736(3)
Rb1 Rb2 Cl1 49_555 154_556 125.264(3)
Rb1 Rb2 Rb1 97_555 145_555 109.471(6)
Rb1 Rb2 Rb1 97_555 13_556 70.529(6)
Rb1 Rb2 Rb1 97_555 61_555 180
Rb1 Rb2 Rb1 97_555 109_555 70.529(6)
Rb1 Rb2 Rb1 97_555 157_556 70.529(6)
Rb1 Rb2 Cl1 97_555 49_555 54.736(3)
Rb1 Rb2 Cl1 97_555 50_655 125.264(3)
Rb1 Rb2 Cl1 97_555 101_555 125.264(3)
Rb1 Rb2 Cl1 97_555 102_565 54.736(3)
Rb1 Rb2 Cl1 97_555 153_555 54.736(3)
Rb1 Rb2 Cl1 97_555 154_556 125.264(3)
Rb1 Rb2 Rb1 145_555 13_556 180
Rb1 Rb2 Rb1 145_555 61_555 70.529(6)
Rb1 Rb2 Rb1 145_555 109_555 70.529(6)
Rb1 Rb2 Rb1 145_555 157_556 70.529(6)
Rb1 Rb2 Cl1 145_555 49_555 54.736(3)
Rb1 Rb2 Cl1 145_555 50_655 125.264(3)
Rb1 Rb2 Cl1 145_555 101_555 54.736(3)
Rb1 Rb2 Cl1 145_555 102_565 125.264(3)
Rb1 Rb2 Cl1 145_555 153_555 125.264(3)
Rb1 Rb2 Cl1 145_555 154_556 54.736(3)
Rb1 Rb2 Rb1 13_556 61_555 109.471(6)
Rb1 Rb2 Rb1 13_556 109_555 109.471(6)
Rb1 Rb2 Rb1 13_556 157_556 109.471(6)
Rb1 Rb2 Cl1 13_556 49_555 125.264(3)
Rb1 Rb2 Cl1 13_556 50_655 54.736(3)
Rb1 Rb2 Cl1 13_556 101_555 125.264(3)
Rb1 Rb2 Cl1 13_556 102_565 54.736(3)
Rb1 Rb2 Cl1 13_556 153_555 54.736(3)
Rb1 Rb2 Cl1 13_556 154_556 125.264(3)
Rb1 Rb2 Rb1 61_555 109_555 109.471(6)
Rb1 Rb2 Rb1 61_555 157_556 109.471(6)
Rb1 Rb2 Cl1 61_555 49_555 125.264(3)
Rb1 Rb2 Cl1 61_555 50_655 54.736(3)
Rb1 Rb2 Cl1 61_555 101_555 54.736(3)
Rb1 Rb2 Cl1 61_555 102_565 125.264(3)
Rb1 Rb2 Cl1 61_555 153_555 125.264(3)
Rb1 Rb2 Cl1 61_555 154_556 54.736(3)
Rb1 Rb2 Rb1 109_555 157_556 109.471(6)
Rb1 Rb2 Cl1 109_555 49_555 54.736(3)
Rb1 Rb2 Cl1 109_555 50_655 125.264(3)
Rb1 Rb2 Cl1 109_555 101_555 125.264(3)
Rb1 Rb2 Cl1 109_555 102_565 54.736(3)
Rb1 Rb2 Cl1 109_555 153_555 125.264(3)
Rb1 Rb2 Cl1 109_555 154_556 54.736(3)
Rb1 Rb2 Cl1 157_556 49_555 54.736(3)
Rb1 Rb2 Cl1 157_556 50_655 125.264(3)
Rb1 Rb2 Cl1 157_556 101_555 54.736(3)
Rb1 Rb2 Cl1 157_556 102_565 125.264(3)
Rb1 Rb2 Cl1 157_556 153_555 54.736(3)
Rb1 Rb2 Cl1 157_556 154_556 125.264(3)
Cl1 Rb2 Cl1 49_555 50_655 180
Cl1 Rb2 Cl1 49_555 101_555 90
Cl1 Rb2 Cl1 49_555 102_565 90
Cl1 Rb2 Cl1 49_555 153_555 90
Cl1 Rb2 Cl1 49_555 154_556 90
Cl1 Rb2 Cl1 50_655 101_555 90
Cl1 Rb2 Cl1 50_655 102_565 90
Cl1 Rb2 Cl1 50_655 153_555 90
Cl1 Rb2 Cl1 50_655 154_556 90
Cl1 Rb2 Cl1 101_555 102_565 180
Cl1 Rb2 Cl1 101_555 153_555 90
Cl1 Rb2 Cl1 101_555 154_556 90
Cl1 Rb2 Cl1 102_565 153_555 90
Cl1 Rb2 Cl1 102_565 154_556 90
Cl1 Rb2 Cl1 153_555 154_556 180
Rb2 Cl1 Sc1 49_544 1_655 180
Cl1 Sc1 Cl1 1_455 2_655 180
Cl1 Sc1 Cl1 1_455 5_545 90
Cl1 Sc1 Cl1 1_455 6_565 90
Cl1 Sc1 Cl1 1_455 9_554 90
Cl1 Sc1 Cl1 1_455 10_556 90
Cl1 Sc1 Cl1 2_655 5_545 90
Cl1 Sc1 Cl1 2_655 6_565 90
Cl1 Sc1 Cl1 2_655 9_554 90
Cl1 Sc1 Cl1 2_655 10_556 90
Cl1 Sc1 Cl1 5_545 6_565 180
Cl1 Sc1 Cl1 5_545 9_554 90
Cl1 Sc1 Cl1 5_545 10_556 90
Cl1 Sc1 Cl1 6_565 9_554 90
Cl1 Sc1 Cl1 6_565 10_556 90
Cl1 Sc1 Cl1 9_554 10_556 180

loop_
_geom_bond_atom_site_label_1
_geom_bond_atom_site_label_2
_geom_bond_site_symmetry_2
_geom_bond_distance
Rb1 Rb2 . 4.6277(5)
Rb1 Rb2 49_544 4.6277(5)
Rb1 Rb2 97_454 4.6277(5)
Rb1 Rb2 145_445 4.6277(5)
Rb2 Cl1 49_555 2.89(2)
Rb2 Cl1 50_655 2.89(2)
Rb2 Cl1 101_555 2.89(2)
Rb2 Cl1 102_565 2.89(2)
Rb2 Cl1 153_555 2.89(2)
Rb2 Cl1 154_556 2.89(2)
Cl1 Sc1 1_655 2.46(2)
